data_4118876
loop_
_publ_author_name
'Anthony F. Cozzolino'
'Daniel Tofan'
'Christopher C. Cummins'
'Manuel Temprado'
'Taryn D. Palluccio'
'Elena V. Rybak-Akimova'
'Subhojit Majumdar'
'Xiaochen Cai'
'Burjor Captain'
'Carl D. Hoff'

_publ_contact_author_address
;
Department of Chemistry, Massachusetts Institute of Technology, 
77 Massachusetts Avenue, Cambridge, Massachusetts 02139, 
United States
;
_publ_contact_author_email ccummins@mit.edu
_publ_contact_author_name 'Christopher C. Cummins'
_publ_section_title
;
 Two-Step Binding of O2 to a Vanadium(III) Trisanilide Complex To Form a
 Non-Vanadyl Vanadium(V) Peroxo Complex
;
_journal_name_full 'Journal of the American Chemical Society'
_journal_page_first 18249
_journal_page_last 18252
_journal_paper_doi 10.1021/ja309621h
_journal_volume 134
_journal_year 2012
_chemical_formula_moiety 'C41 H63 N4 O V'
_chemical_formula_sum 'C41 H63 N4 O V'
_chemical_formula_weight 678.89
_chemical_name_common 'tert-butyl-acylimido Vanadium trisanilide'
_chemical_name_systematic 'tris(3,5-dimethylphenyl(tertbutyl)amido)-(tertbutylacylimido)-Vanadium(V) '
_chemical_properties_physical 'air-sensitive, moisture-sensitive'
_space_group_IT_number 19
_symmetry_cell_setting orthorhombic
_symmetry_Int_Tables_number 19
_symmetry_space_group_name_Hall 'P 2ac 2ab'
_symmetry_space_group_name_H-M 'P 21 21 21'
_atom_sites_solution_hydrogens geom
_atom_sites_solution_primary direct
_atom_sites_solution_secondary difmap
_audit_creation_method SHELXL-97
_cell_angle_alpha 90.00
_cell_angle_beta 90.00
_cell_angle_gamma 90.00
_cell_formula_units_Z 4
_cell_length_a 9.8729(19)
_cell_length_b 19.708(4)
_cell_length_c 19.941(4)
_cell_measurement_reflns_used 6992
_cell_measurement_temperature 100(2)
_cell_measurement_theta_max 20.756
_cell_measurement_theta_min 2.289
_cell_volume 3880.0(13)
_computing_cell_refinement 'SAINT 7.46A (Bruker-AXS, 2008)'
_computing_data_collection 'APEX2 3.0 (Bruker-AXS, 2008)'
_computing_data_reduction 'SAINT 7.46A (Bruker-AXS, 2008)'
_computing_molecular_graphics 'WINGX (Farrugia, 1999)'
_computing_publication_material 'WINGX (Farrugia, 1999)'
_computing_structure_refinement 'SHELXL-97 (Sheldrick, 1997)'
_computing_structure_solution 'SHELXS-97 (Sheldrick, 2008)'
_diffrn_ambient_pressure 101.3
_diffrn_ambient_temperature 100(2)
_diffrn_detector_area_resol_mean 8.3
_diffrn_measured_fraction_theta_full 1.000
_diffrn_measured_fraction_theta_max 1.000
_diffrn_measurement_device_type 'Bruker Smart APEX CCD'
_diffrn_measurement_method 'phi and omega scans'
_diffrn_radiation_monochromator graphite
_diffrn_radiation_probe x-ray
_diffrn_radiation_type MoK\a
_diffrn_radiation_wavelength 0.71073
_diffrn_reflns_av_R_equivalents 0.0749
_diffrn_reflns_av_sigmaI/netI 0.0624
_diffrn_reflns_limit_h_max 13
_diffrn_reflns_limit_h_min 0
_diffrn_reflns_limit_k_max 27
_diffrn_reflns_limit_k_min 0
_diffrn_reflns_limit_l_max 28
_diffrn_reflns_limit_l_min 0
_diffrn_reflns_number 6268
_diffrn_reflns_theta_full 30.03
_diffrn_reflns_theta_max 30.03
_diffrn_reflns_theta_min 1.45
_diffrn_source 'fine-focus sealed tube'
_exptl_absorpt_coefficient_mu 0.291
_exptl_absorpt_correction_T_max 0.9441
_exptl_absorpt_correction_T_min 0.9441
_exptl_absorpt_correction_type multi-scan
_exptl_absorpt_process_details 'TWINABS (Sheldrick, 2008)'
_exptl_crystal_colour red
_exptl_crystal_density_diffrn 1.162
_exptl_crystal_description prism
_exptl_crystal_F_000 1436
_exptl_crystal_recrystallization_method benzene
_exptl_crystal_size_max 0.20
_exptl_crystal_size_mid 0.20
_exptl_crystal_size_min 0.20
_refine_diff_density_max 0.349
_refine_diff_density_min -0.380
_refine_diff_density_rms 0.060
_refine_ls_abs_structure_details 'Flack H D (1983), Acta Cryst. A39, 876-881'
_refine_ls_abs_structure_Flack 0.53(3)
_refine_ls_extinction_method none
_refine_ls_goodness_of_fit_ref 1.078
_refine_ls_hydrogen_treatment noref
_refine_ls_matrix_type full
_refine_ls_number_parameters 443
_refine_ls_number_reflns 6268
_refine_ls_number_restraints 0
_refine_ls_restrained_S_all 1.078
_refine_ls_R_factor_all 0.0799
_refine_ls_R_factor_gt 0.0622
_refine_ls_shift/su_max 0.001
_refine_ls_shift/su_mean 0.000
_refine_ls_structure_factor_coef Fsqd
_refine_ls_weighting_details 'calc w=1/[\s^2^(Fo^2^)+(0.0604P)^2^+0.0000P] where P=(Fo^2^+2Fc^2^)/3'
_refine_ls_weighting_scheme calc
_refine_ls_wR_factor_gt 0.1143
_refine_ls_wR_factor_ref 0.1211
_reflns_number_gt 5306
_reflns_number_total 6268
_reflns_threshold_expression >2sigma(I)
_cod_data_source_file ja309621h_si_002.cif
_cod_data_source_block tBu(CO)NVX3_Cmp_5
_cod_database_code 4118876

loop_
_symmetry_equiv_pos_as_xyz
'x, y, z'
'-x+1/2, -y, z+1/2'
'-x, y+1/2, -z+1/2'
'x+1/2, -y+1/2, -z'

loop_
_atom_site_label
_atom_site_type_symbol
_atom_site_fract_x
_atom_site_fract_y
_atom_site_fract_z
_atom_site_U_iso_or_equiv
_atom_site_adp_type
_atom_site_occupancy
_atom_site_symmetry_multiplicity
_atom_site_calc_flag
_atom_site_refinement_flags
V1 V 0.06396(5) 0.61194(2) 0.25369(2) 0.01630(11) Uani 1 1 d .
N1 N -0.0101(3) 0.64124(13) 0.32468(13) 0.0187(6) Uani 1 1 d .
C1 C -0.0430(3) 0.64730(17) 0.39218(16) 0.0217(7) Uani 1 1 d .
O1 O -0.0438(3) 0.59778(12) 0.42873(11) 0.0291(6) Uani 1 1 d .
C11 C -0.0846(4) 0.71780(17) 0.41851(16) 0.0258(7) Uani 1 1 d .
C112 C -0.2242(4) 0.7353(2) 0.38835(18) 0.0320(8) Uani 1 1 d .
H11A H -0.2556 0.7787 0.4066 0.048 Uiso 1 1 calc R
H11B H -0.2892 0.6995 0.3998 0.048 Uiso 1 1 calc R
H11C H -0.2164 0.7387 0.3395 0.048 Uiso 1 1 calc R
C113 C -0.0979(4) 0.71491(19) 0.49500(17) 0.0326(9) Uani 1 1 d .
H11D H -0.0102 0.7030 0.5147 0.049 Uiso 1 1 calc R
H11E H -0.1653 0.6806 0.5073 0.049 Uiso 1 1 calc R
H11F H -0.1268 0.7593 0.5119 0.049 Uiso 1 1 calc R
C111 C 0.0200(4) 0.77228(18) 0.39999(18) 0.0296(8) Uani 1 1 d .
H11G H 0.1054 0.7629 0.4233 0.044 Uiso 1 1 calc R
H11H H -0.0139 0.8170 0.4134 0.044 Uiso 1 1 calc R
H11I H 0.0353 0.7717 0.3514 0.044 Uiso 1 1 calc R
N3 N 0.0495(2) 0.51643(12) 0.25323(13) 0.0181(5) Uani 1 1 d .
N2 N 0.2480(2) 0.63554(12) 0.25478(13) 0.0182(5) Uani 1 1 d .
N4 N -0.0286(3) 0.64633(13) 0.17773(13) 0.0179(6) Uani 1 1 d .
C27 C 0.3455(3) 0.64186(18) 0.31277(15) 0.0202(7) Uani 1 1 d .
C25 C 0.3443(3) 0.74612(18) 0.10939(15) 0.0220(7) Uani 1 1 d .
C24 C 0.4191(3) 0.69997(18) 0.07191(15) 0.0241(7) Uani 1 1 d .
H24 H 0.4592 0.7147 0.0311 0.029 Uiso 1 1 calc R
C23 C 0.4374(4) 0.63294(17) 0.09203(15) 0.0237(7) Uani 1 1 d .
C21 C 0.3056(3) 0.65698(17) 0.19178(15) 0.0185(6) Uani 1 1 d .
C26 C 0.2892(3) 0.72400(17) 0.16991(15) 0.0208(6) Uani 1 1 d .
H26 H 0.2395 0.7550 0.1968 0.025 Uiso 1 1 calc R
C22 C 0.3787(3) 0.61140(19) 0.15223(14) 0.0217(6) Uani 1 1 d .
H22 H 0.3887 0.5656 0.1663 0.026 Uiso 1 1 calc R
C231 C 0.5195(4) 0.5837(2) 0.05040(17) 0.0316(8) Uani 1 1 d .
H23A H 0.4894 0.5858 0.0036 0.047 Uiso 1 1 calc R
H23B H 0.5067 0.5376 0.0676 0.047 Uiso 1 1 calc R
H23C H 0.6156 0.5959 0.0530 0.047 Uiso 1 1 calc R
C251 C 0.3166(4) 0.81697(18) 0.08437(17) 0.0289(8) Uani 1 1 d .
H25A H 0.3927 0.8323 0.0567 0.043 Uiso 1 1 calc R
H25B H 0.3056 0.8476 0.1227 0.043 Uiso 1 1 calc R
H25C H 0.2336 0.8170 0.0575 0.043 Uiso 1 1 calc R
C271 C 0.2791(3) 0.6170(2) 0.37767(15) 0.0258(7) Uani 1 1 d .
H27A H 0.2060 0.6481 0.3903 0.039 Uiso 1 1 calc R
H27B H 0.3469 0.6156 0.4135 0.039 Uiso 1 1 calc R
H27C H 0.2419 0.5714 0.3707 0.039 Uiso 1 1 calc R
C272 C 0.3895(4) 0.71624(18) 0.32173(17) 0.0268(8) Uani 1 1 d .
H27D H 0.4432 0.7305 0.2829 0.040 Uiso 1 1 calc R
H27E H 0.4443 0.7205 0.3625 0.040 Uiso 1 1 calc R
H27F H 0.3091 0.7451 0.3255 0.040 Uiso 1 1 calc R
C273 C 0.4728(3) 0.59800(18) 0.30054(16) 0.0250(7) Uani 1 1 d .
H27G H 0.4465 0.5502 0.2971 0.037 Uiso 1 1 calc R
H27H H 0.5361 0.6038 0.3380 0.037 Uiso 1 1 calc R
H27I H 0.5167 0.6122 0.2588 0.037 Uiso 1 1 calc R
C31 C 0.1626(3) 0.47960(15) 0.22452(15) 0.0174(6) Uani 1 1 d .
C36 C 0.2656(3) 0.45341(16) 0.26474(15) 0.0210(7) Uani 1 1 d .
H36 H 0.2624 0.4604 0.3119 0.025 Uiso 1 1 calc R
C34 C 0.3784(3) 0.40777(16) 0.16787(16) 0.0234(7) Uani 1 1 d .
H34 H 0.4520 0.3836 0.1485 0.028 Uiso 1 1 calc R
C32 C 0.1692(3) 0.46841(16) 0.15559(15) 0.0213(7) Uani 1 1 d .
H32 H 0.0987 0.4850 0.1276 0.026 Uiso 1 1 calc R
C35 C 0.3736(3) 0.41712(16) 0.23697(16) 0.0222(7) Uani 1 1 d .
C37 C -0.0588(4) 0.47153(15) 0.28330(15) 0.0204(6) Uani 1 1 d .
C33 C 0.2771(4) 0.43331(16) 0.12695(15) 0.0224(7) Uani 1 1 d .
C351 C 0.4830(3) 0.3884(2) 0.28159(16) 0.0282(7) Uani 1 1 d .
H35A H 0.4532 0.3446 0.2997 0.042 Uiso 1 1 calc R
H35B H 0.5007 0.4199 0.3186 0.042 Uiso 1 1 calc R
H35C H 0.5660 0.3819 0.2554 0.042 Uiso 1 1 calc R
C331 C 0.2833(4) 0.42400(18) 0.05155(16) 0.0289(8) Uani 1 1 d .
H33A H 0.3704 0.4036 0.0392 0.043 Uiso 1 1 calc R
H33B H 0.2741 0.4682 0.0295 0.043 Uiso 1 1 calc R
H33C H 0.2094 0.3942 0.0371 0.043 Uiso 1 1 calc R
C372 C -0.0111(4) 0.44218(17) 0.35073(15) 0.0237(7) Uani 1 1 d .
H37A H 0.0664 0.4121 0.3432 0.036 Uiso 1 1 calc R
H37B H -0.0851 0.4165 0.3714 0.036 Uiso 1 1 calc R
H37C H 0.0158 0.4793 0.3806 0.036 Uiso 1 1 calc R
C373 C -0.1882(3) 0.51224(18) 0.29534(17) 0.0246(7) Uani 1 1 d .
H37D H -0.1713 0.5469 0.3295 0.037 Uiso 1 1 calc R
H37E H -0.2602 0.4817 0.3107 0.037 Uiso 1 1 calc R
H37F H -0.2162 0.5342 0.2535 0.037 Uiso 1 1 calc R
C371 C -0.0928(3) 0.41342(16) 0.23440(16) 0.0244(7) Uani 1 1 d .
H37G H -0.1265 0.4324 0.1922 0.037 Uiso 1 1 calc R
H37H H -0.1625 0.3842 0.2542 0.037 Uiso 1 1 calc R
H37I H -0.0110 0.3866 0.2257 0.037 Uiso 1 1 calc R
C42 C 0.0727(3) 0.61769(16) 0.06955(14) 0.0199(6) Uani 1 1 d .
H42 H 0.1375 0.6526 0.0768 0.024 Uiso 1 1 calc R
C43 C 0.0774(4) 0.57930(17) 0.01020(15) 0.0242(7) Uani 1 1 d .
C41 C -0.0259(3) 0.60511(16) 0.11779(14) 0.0187(6) Uani 1 1 d .
C47 C -0.1311(3) 0.70367(16) 0.17398(15) 0.0205(7) Uani 1 1 d .
C45 C -0.1182(4) 0.51485(18) 0.04840(18) 0.0285(8) Uani 1 1 d .
C46 C -0.1211(3) 0.55417(17) 0.10653(16) 0.0228(7) Uani 1 1 d .
H46 H -0.1893 0.5460 0.1391 0.027 Uiso 1 1 calc R
C44 C -0.0183(4) 0.52848(18) 0.00071(17) 0.0271(8) Uani 1 1 d .
H44 H -0.0157 0.5023 -0.0393 0.033 Uiso 1 1 calc R
C431 C 0.1829(4) 0.5941(2) -0.04248(16) 0.0329(9) Uani 1 1 d .
H43A H 0.2147 0.5514 -0.0621 0.049 Uiso 1 1 calc R
H43B H 0.2593 0.6181 -0.0219 0.049 Uiso 1 1 calc R
H43C H 0.1431 0.6226 -0.0777 0.049 Uiso 1 1 calc R
C451 C -0.2168(4) 0.45755(19) 0.0380(2) 0.0388(10) Uani 1 1 d .
H45A H -0.2732 0.4524 0.0782 0.058 Uiso 1 1 calc R
H45B H -0.1668 0.4154 0.0298 0.058 Uiso 1 1 calc R
H45C H -0.2746 0.4676 -0.0007 0.058 Uiso 1 1 calc R
C473 C -0.0767(4) 0.76420(16) 0.21303(17) 0.0262(7) Uani 1 1 d .
H47A H -0.0532 0.7499 0.2586 0.039 Uiso 1 1 calc R
H47B H -0.1461 0.7997 0.2150 0.039 Uiso 1 1 calc R
H47C H 0.0042 0.7820 0.1906 0.039 Uiso 1 1 calc R
C472 C -0.2663(3) 0.68007(18) 0.20353(17) 0.0254(7) Uani 1 1 d .
H47D H -0.3009 0.6417 0.1774 0.038 Uiso 1 1 calc R
H47E H -0.3316 0.7175 0.2020 0.038 Uiso 1 1 calc R
H47F H -0.2528 0.6659 0.2502 0.038 Uiso 1 1 calc R
C471 C -0.1543(4) 0.7269(2) 0.10165(17) 0.0338(9) Uani 1 1 d .
H47G H -0.0673 0.7391 0.0812 0.051 Uiso 1 1 calc R
H47H H -0.2143 0.7665 0.1014 0.051 Uiso 1 1 calc R
H47I H -0.1961 0.6901 0.0760 0.051 Uiso 1 1 calc R

loop_
_atom_site_aniso_label
_atom_site_aniso_U_11
_atom_site_aniso_U_22
_atom_site_aniso_U_33
_atom_site_aniso_U_23
_atom_site_aniso_U_13
_atom_site_aniso_U_12
V1 0.0156(2) 0.0171(2) 0.0162(2) 0.0003(2) 0.0004(2) -0.0006(2)
N1 0.0197(15) 0.0160(13) 0.0205(13) 0.0000(10) -0.0005(10) 0.0011(11)
C1 0.0168(17) 0.0236(17) 0.0247(15) -0.0014(13) 0.0020(12) -0.0039(13)
O1 0.0346(15) 0.0273(14) 0.0255(11) 0.0024(10) 0.0054(10) -0.0005(11)
C11 0.0262(19) 0.0266(18) 0.0248(16) -0.0034(13) 0.0016(14) 0.0004(15)
C112 0.027(2) 0.035(2) 0.0335(19) -0.0075(16) -0.0014(15) 0.0064(17)
C113 0.042(2) 0.033(2) 0.0233(16) -0.0056(14) 0.0048(15) 0.0031(17)
C111 0.032(2) 0.0248(19) 0.0315(18) -0.0039(14) 0.0002(15) -0.0025(15)
N3 0.0165(12) 0.0193(11) 0.0184(11) 0.0014(11) 0.0034(12) -0.0002(10)
N2 0.0168(12) 0.0219(12) 0.0160(11) 0.0013(11) -0.0020(11) -0.0014(10)
N4 0.0171(14) 0.0175(14) 0.0190(13) -0.0014(10) 0.0018(10) 0.0022(11)
C27 0.0182(16) 0.0259(17) 0.0166(14) -0.0001(13) -0.0004(12) -0.0001(14)
C25 0.0180(16) 0.0273(18) 0.0208(15) 0.0016(13) 0.0000(12) -0.0051(14)
C24 0.0191(17) 0.0369(19) 0.0164(14) 0.0023(13) 0.0036(12) -0.0032(15)
C23 0.0161(15) 0.0344(18) 0.0206(14) -0.0042(12) -0.0008(13) 0.0005(15)
C21 0.0176(16) 0.0222(16) 0.0156(14) -0.0023(12) -0.0004(11) -0.0040(13)
C26 0.0168(15) 0.0254(17) 0.0204(14) -0.0024(13) 0.0013(12) -0.0005(13)
C22 0.0206(15) 0.0261(16) 0.0184(14) -0.0001(14) -0.0004(11) -0.0023(15)
C231 0.0275(19) 0.045(2) 0.0218(16) -0.0055(15) 0.0050(14) 0.0052(17)
C251 0.032(2) 0.0301(19) 0.0243(17) 0.0063(14) -0.0020(14) -0.0051(16)
C271 0.0198(16) 0.038(2) 0.0194(14) 0.0044(15) -0.0015(12) 0.0000(16)
C272 0.0293(19) 0.0294(18) 0.0217(16) -0.0030(13) -0.0048(13) -0.0036(15)
C273 0.0190(16) 0.033(2) 0.0232(15) 0.0017(14) -0.0001(12) -0.0005(14)
C31 0.0159(15) 0.0154(15) 0.0207(14) -0.0016(11) 0.0011(11) -0.0010(12)
C36 0.0203(16) 0.0224(16) 0.0203(15) 0.0008(12) 0.0002(11) 0.0002(13)
C34 0.0226(17) 0.0190(16) 0.0285(16) -0.0002(13) 0.0006(13) 0.0037(13)
C32 0.0230(17) 0.0181(16) 0.0228(15) 0.0009(12) -0.0021(13) 0.0014(13)
C35 0.0201(16) 0.0182(15) 0.0283(17) 0.0012(12) -0.0028(12) 0.0012(13)
C37 0.0222(16) 0.0158(14) 0.0231(14) 0.0009(11) 0.0016(13) -0.0021(14)
C33 0.0277(18) 0.0156(15) 0.0239(15) -0.0012(12) 0.0021(13) 0.0011(14)
C351 0.0212(16) 0.0339(19) 0.0294(17) -0.0001(16) -0.0042(13) 0.0103(16)
C331 0.032(2) 0.0290(19) 0.0254(17) -0.0019(14) 0.0021(15) 0.0065(16)
C372 0.0240(17) 0.0230(17) 0.0242(16) 0.0041(13) 0.0008(13) -0.0035(14)
C373 0.0144(16) 0.0231(17) 0.0364(19) 0.0041(14) 0.0041(13) -0.0025(13)
C371 0.0236(18) 0.0191(15) 0.0306(18) 0.0020(12) -0.0016(12) -0.0022(13)
C42 0.0198(15) 0.0205(15) 0.0194(13) 0.0002(12) -0.0041(12) 0.0018(14)
C43 0.0269(18) 0.0249(17) 0.0209(15) 0.0010(12) -0.0041(14) 0.0061(15)
C41 0.0197(15) 0.0178(16) 0.0185(14) 0.0012(12) -0.0031(11) 0.0036(13)
C47 0.0209(17) 0.0202(16) 0.0203(15) 0.0016(12) -0.0009(12) 0.0048(13)
C45 0.0271(18) 0.0228(17) 0.0355(19) -0.0015(15) -0.0140(15) 0.0018(15)
C46 0.0182(16) 0.0237(17) 0.0265(16) 0.0018(13) -0.0042(13) 0.0001(14)
C44 0.034(2) 0.0240(18) 0.0235(16) -0.0060(13) -0.0088(14) 0.0044(15)
C431 0.036(2) 0.044(2) 0.0186(15) 0.0006(15) 0.0011(14) 0.0066(18)
C451 0.033(2) 0.029(2) 0.054(2) -0.0083(18) -0.0128(19) -0.0043(18)
C473 0.0274(18) 0.0182(15) 0.0330(17) -0.0003(13) 0.0025(15) 0.0019(15)
C472 0.0211(17) 0.0220(17) 0.0331(18) -0.0013(14) 0.0007(14) -0.0003(14)
C471 0.046(2) 0.032(2) 0.0236(17) 0.0070(15) -0.0029(16) 0.0142(18)

loop_
_atom_type_symbol
_atom_type_description
_atom_type_scat_dispersion_real
_atom_type_scat_dispersion_imag
_atom_type_scat_source
C C 0.0033 0.0016 'International Tables Vol C Tables 4.2.6.8 and 6.1.1.4'
H H 0.0000 0.0000 'International Tables Vol C Tables 4.2.6.8 and 6.1.1.4'
N N 0.0061 0.0033 'International Tables Vol C Tables 4.2.6.8 and 6.1.1.4'
O O 0.0106 0.0060 'International Tables Vol C Tables 4.2.6.8 and 6.1.1.4'
V V 0.3005 0.5294 'International Tables Vol C Tables 4.2.6.8 and 6.1.1.4'

loop_
_geom_angle_atom_site_label_1
_geom_angle_atom_site_label_2
_geom_angle_atom_site_label_3
_geom_angle
N1 V1 N2 108.89(12)
N1 V1 N3 108.13(12)
N2 V1 N3 108.70(11)
N1 V1 N4 109.74(11)
N2 V1 N4 112.82(12)
N3 V1 N4 108.45(11)
C1 N1 V1 159.9(2)
O1 C1 N1 120.8(3)
O1 C1 C11 121.1(3)
N1 C1 C11 118.0(3)
C113 C11 C111 108.9(3)
C113 C11 C1 109.2(3)
C111 C11 C1 111.7(3)
C113 C11 C112 108.7(3)
C111 C11 C112 110.6(3)
C1 C11 C112 107.9(3)
C11 C112 H11A 109.5
C11 C112 H11B 109.5
H11A C112 H11B 109.5
C11 C112 H11C 109.5
H11A C112 H11C 109.5
H11B C112 H11C 109.5
C11 C113 H11D 109.5
C11 C113 H11E 109.5
H11D C113 H11E 109.5
C11 C113 H11F 109.5
H11D C113 H11F 109.5
H11E C113 H11F 109.5
C11 C111 H11G 109.5
C11 C111 H11H 109.5
H11G C111 H11H 109.5
C11 C111 H11I 109.5
H11G C111 H11I 109.5
H11H C111 H11I 109.5
C31 N3 C37 114.1(2)
C31 N3 V1 116.30(19)
C37 N3 V1 129.41(19)
C21 N2 C27 113.0(2)
C21 N2 V1 116.4(2)
C27 N2 V1 130.3(2)
C41 N4 C47 112.9(2)
C41 N4 V1 116.8(2)
C47 N4 V1 128.8(2)
N2 C27 C271 110.3(3)
N2 C27 C272 110.3(3)
C271 C27 C272 109.1(3)
N2 C27 C273 110.6(2)
C271 C27 C273 107.6(3)
C272 C27 C273 108.8(3)
C24 C25 C26 118.0(3)
C24 C25 C251 121.6(3)
C26 C25 C251 120.3(3)
C25 C24 C23 122.3(3)
C25 C24 H24 118.8
C23 C24 H24 118.8
C24 C23 C22 118.8(3)
C24 C23 C231 121.3(3)
C22 C23 C231 119.9(3)
C22 C21 C26 119.4(3)
C22 C21 N2 120.5(3)
C26 C21 N2 120.1(3)
C25 C26 C21 121.3(3)
C25 C26 H26 119.4
C21 C26 H26 119.4
C21 C22 C23 120.2(3)
C21 C22 H22 119.9
C23 C22 H22 119.9
C23 C231 H23A 109.5
C23 C231 H23B 109.5
H23A C231 H23B 109.5
C23 C231 H23C 109.5
H23A C231 H23C 109.5
H23B C231 H23C 109.5
C25 C251 H25A 109.5
C25 C251 H25B 109.5
H25A C251 H25B 109.5
C25 C251 H25C 109.5
H25A C251 H25C 109.5
H25B C251 H25C 109.5
C27 C271 H27A 109.5
C27 C271 H27B 109.5
H27A C271 H27B 109.5
C27 C271 H27C 109.5
H27A C271 H27C 109.5
H27B C271 H27C 109.5
C27 C272 H27D 109.5
C27 C272 H27E 109.5
H27D C272 H27E 109.5
C27 C272 H27F 109.5
H27D C272 H27F 109.5
H27E C272 H27F 109.5
C27 C273 H27G 109.5
C27 C273 H27H 109.5
H27G C273 H27H 109.5
C27 C273 H27I 109.5
H27G C273 H27I 109.5
H27H C273 H27I 109.5
C32 C31 C36 118.3(3)
C32 C31 N3 120.3(3)
C36 C31 N3 121.3(3)
C31 C36 C35 121.2(3)
C31 C36 H36 119.4
C35 C36 H36 119.4
C33 C34 C35 120.7(3)
C33 C34 H34 119.7
C35 C34 H34 119.7
C33 C32 C31 121.2(3)
C33 C32 H32 119.4
C31 C32 H32 119.4
C34 C35 C36 119.1(3)
C34 C35 C351 120.6(3)
C36 C35 C351 120.3(3)
N3 C37 C373 110.3(2)
N3 C37 C372 110.5(3)
C373 C37 C372 108.4(3)
N3 C37 C371 109.7(2)
C373 C37 C371 107.9(3)
C372 C37 C371 109.9(3)
C34 C33 C32 119.4(3)
C34 C33 C331 120.7(3)
C32 C33 C331 119.9(3)
C35 C351 H35A 109.5
C35 C351 H35B 109.5
H35A C351 H35B 109.5
C35 C351 H35C 109.5
H35A C351 H35C 109.5
H35B C351 H35C 109.5
C33 C331 H33A 109.5
C33 C331 H33B 109.5
H33A C331 H33B 109.5
C33 C331 H33C 109.5
H33A C331 H33C 109.5
H33B C331 H33C 109.5
C37 C372 H37A 109.5
C37 C372 H37B 109.5
H37A C372 H37B 109.5
C37 C372 H37C 109.5
H37A C372 H37C 109.5
H37B C372 H37C 109.5
C37 C373 H37D 109.5
C37 C373 H37E 109.5
H37D C373 H37E 109.5
C37 C373 H37F 109.5
H37D C373 H37F 109.5
H37E C373 H37F 109.5
C37 C371 H37G 109.5
C37 C371 H37H 109.5
H37G C371 H37H 109.5
C37 C371 H37I 109.5
H37G C371 H37I 109.5
H37H C371 H37I 109.5
C41 C42 C43 120.6(3)
C41 C42 H42 119.7
C43 C42 H42 119.7
C44 C43 C42 118.7(3)
C44 C43 C431 121.0(3)
C42 C43 C431 120.4(3)
C42 C41 C46 119.3(3)
C42 C41 N4 119.0(3)
C46 C41 N4 121.7(3)
N4 C47 C473 108.8(3)
N4 C47 C471 111.6(3)
C473 C47 C471 107.5(3)
N4 C47 C472 109.6(3)
C473 C47 C472 110.4(3)
C471 C47 C472 108.9(3)
C46 C45 C44 118.3(3)
C46 C45 C451 121.2(4)
C44 C45 C451 120.5(3)
C41 C46 C45 121.4(3)
C41 C46 H46 119.3
C45 C46 H46 119.3
C43 C44 C45 121.8(3)
C43 C44 H44 119.1
C45 C44 H44 119.1
C43 C431 H43A 109.5
C43 C431 H43B 109.5
H43A C431 H43B 109.5
C43 C431 H43C 109.5
H43A C431 H43C 109.5
H43B C431 H43C 109.5
C45 C451 H45A 109.5
C45 C451 H45B 109.5
H45A C451 H45B 109.5
C45 C451 H45C 109.5
H45A C451 H45C 109.5
H45B C451 H45C 109.5
C47 C473 H47A 109.5
C47 C473 H47B 109.5
H47A C473 H47B 109.5
C47 C473 H47C 109.5
H47A C473 H47C 109.5
H47B C473 H47C 109.5
C47 C472 H47D 109.5
C47 C472 H47E 109.5
H47D C472 H47E 109.5
C47 C472 H47F 109.5
H47D C472 H47F 109.5
H47E C472 H47F 109.5
C47 C471 H47G 109.5
C47 C471 H47H 109.5
H47G C471 H47H 109.5
C47 C471 H47I 109.5
H47G C471 H47I 109.5
H47H C471 H47I 109.5

loop_
_geom_bond_atom_site_label_1
_geom_bond_atom_site_label_2
_geom_bond_distance
V1 N1 1.695(3)
V1 N2 1.875(2)
V1 N3 1.888(2)
V1 N4 1.894(3)
N1 C1 1.390(4)
C1 O1 1.218(4)
C1 C11 1.541(5)
C11 C113 1.532(5)
C11 C111 1.535(5)
C11 C112 1.542(5)
C112 H11A 0.9800
C112 H11B 0.9800
C112 H11C 0.9800
C113 H11D 0.9800
C113 H11E 0.9800
C113 H11F 0.9800
C111 H11G 0.9800
C111 H11H 0.9800
C111 H11I 0.9800
N3 C31 1.450(4)
N3 C37 1.512(4)
N2 C21 1.442(4)
N2 C27 1.510(4)
N4 C41 1.445(4)
N4 C47 1.519(4)
C27 C271 1.531(4)
C27 C272 1.539(5)
C27 C273 1.545(5)
C25 C24 1.389(5)
C25 C26 1.394(4)
C25 C251 1.508(5)
C24 C23 1.392(5)
C24 H24 0.9500
C23 C22 1.399(4)
C23 C231 1.512(5)
C21 C22 1.397(4)
C21 C26 1.401(5)
C26 H26 0.9500
C22 H22 0.9500
C231 H23A 0.9800
C231 H23B 0.9800
C231 H23C 0.9800
C251 H25A 0.9800
C251 H25B 0.9800
C251 H25C 0.9800
C271 H27A 0.9800
C271 H27B 0.9800
C271 H27C 0.9800
C272 H27D 0.9800
C272 H27E 0.9800
C272 H27F 0.9800
C273 H27G 0.9800
C273 H27H 0.9800
C273 H27I 0.9800
C31 C32 1.394(4)
C31 C36 1.394(4)
C36 C35 1.398(4)
C36 H36 0.9500
C34 C33 1.386(5)
C34 C35 1.391(4)
C34 H34 0.9500
C32 C33 1.393(5)
C32 H32 0.9500
C35 C351 1.510(4)
C37 C373 1.527(5)
C37 C372 1.538(4)
C37 C371 1.541(4)
C33 C331 1.516(4)
C351 H35A 0.9800
C351 H35B 0.9800
C351 H35C 0.9800
C331 H33A 0.9800
C331 H33B 0.9800
C331 H33C 0.9800
C372 H37A 0.9800
C372 H37B 0.9800
C372 H37C 0.9800
C373 H37D 0.9800
C373 H37E 0.9800
C373 H37F 0.9800
C371 H37G 0.9800
C371 H37H 0.9800
C371 H37I 0.9800
C42 C41 1.391(4)
C42 C43 1.406(4)
C42 H42 0.9500
C43 C44 1.390(5)
C43 C431 1.508(5)
C41 C46 1.393(4)
C47 C473 1.522(5)
C47 C471 1.531(4)
C47 C472 1.531(5)
C45 C46 1.395(5)
C45 C44 1.396(5)
C45 C451 1.505(5)
C46 H46 0.9500
C44 H44 0.9500
C431 H43A 0.9800
C431 H43B 0.9800
C431 H43C 0.9800
C451 H45A 0.9800
C451 H45B 0.9800
C451 H45C 0.9800
C473 H47A 0.9800
C473 H47B 0.9800
C473 H47C 0.9800
C472 H47D 0.9800
C472 H47E 0.9800
C472 H47F 0.9800
C471 H47G 0.9800
C471 H47H 0.9800
C471 H47I 0.9800

loop_
_cod_related_entry_id
_cod_related_entry_database
_cod_related_entry_code
1 ChemSpider 30660681
